data_1568182
loop_
_publ_author_name
'Prey, Sven E.'
'Herok, Christoph'
'Fantuzzi, Felipe'
'Bolte, Michael'
'Lerner, Hans-Wolfram'
'Engels, Bernd'
'Wagner, Matthias'

_publ_section_title
;
 Multifaceted behavior of a doubly reduced arylborane in B-H-bond
 activation and hydroboration catalysis.
;
_journal_issue 4
_journal_name_full 'Chemical science'
_journal_page_first 849
_journal_page_last 860
_journal_paper_doi 10.1039/d2sc05518j
_journal_volume 14
_journal_year 2023
_chemical_formula_moiety 'C28 H42 B3 Na O4'
_chemical_formula_sum 'C28 H42 B3 Na O4'
_chemical_formula_weight 498.03
_space_group_crystal_system monoclinic
_space_group_IT_number 14
_space_group_name_Hall '-P 2yn'
_space_group_name_H-M_alt 'P 1 21/n 1'
_atom_sites_solution_hydrogens geom
_atom_sites_solution_primary direct
_audit_creation_method SHELXL-2018/3
_audit_update_record
;
2022-09-15 deposited with the CCDC.	2022-12-23 downloaded from the CCDC.
;
_cell_angle_alpha 90
_cell_angle_beta 90.025(6)
_cell_angle_gamma 90
_cell_formula_units_Z 4
_cell_length_a 9.6203(8)
_cell_length_b 16.4732(10)
_cell_length_c 18.2301(13)
_cell_measurement_reflns_used 31985
_cell_measurement_temperature 173(2)
_cell_measurement_theta_max 26.1
_cell_measurement_theta_min 3.26
_cell_volume 2889.1(4)
_computing_cell_refinement 'X-Area (Stoe & Cie, 2001)'
_computing_data_collection 'X-Area (Stoe & Cie, 2001)'
_computing_data_reduction 'X-Area (Stoe & Cie, 2001)'
_computing_molecular_graphics 'XP in SHELXTL-Plus (Sheldrick, 2008)'
_computing_publication_material SHELXL
_computing_structure_refinement 'SHELXL (Sheldrick, 2008)'
_computing_structure_solution 'SHELXS (Sheldrick, 2008)'
_diffrn_ambient_temperature 173(2)
_diffrn_measured_fraction_theta_full 0.998
_diffrn_measured_fraction_theta_max 0.998
_diffrn_measurement_device_type 'STOE IPDS II two-circle-diffractometer'
_diffrn_measurement_method \w
_diffrn_radiation_type MoK\a
_diffrn_radiation_wavelength 0.71073
_diffrn_reflns_av_R_equivalents 0.1179
_diffrn_reflns_av_unetI/netI 0.0472
_diffrn_reflns_Laue_measured_fraction_full 0.998
_diffrn_reflns_Laue_measured_fraction_max 0.998
_diffrn_reflns_limit_h_max 11
_diffrn_reflns_limit_h_min -11
_diffrn_reflns_limit_k_max 19
_diffrn_reflns_limit_k_min -19
_diffrn_reflns_limit_l_max 21
_diffrn_reflns_limit_l_min -21
_diffrn_reflns_number 31985
_diffrn_reflns_point_group_measured_fraction_full 0.998
_diffrn_reflns_point_group_measured_fraction_max 0.998
_diffrn_reflns_theta_full 25.000
_diffrn_reflns_theta_max 25.027
_diffrn_reflns_theta_min 3.256
_diffrn_source 'Genix 3D I\mS microfocus X-ray source'
_exptl_absorpt_coefficient_mu 0.085
_exptl_absorpt_correction_T_max 1.000
_exptl_absorpt_correction_T_min 0.504
_exptl_absorpt_correction_type multi-scan
_exptl_absorpt_process_details 'X-Area (Stoe & Cie, 2001)'
_exptl_crystal_colour colourless
_exptl_crystal_density_diffrn 1.145
_exptl_crystal_description block
_exptl_crystal_F_000 1072
_exptl_crystal_size_max 0.230
_exptl_crystal_size_mid 0.190
_exptl_crystal_size_min 0.190
_refine_diff_density_max 0.307
_refine_diff_density_min -0.321
_refine_diff_density_rms 0.063
_refine_ls_extinction_method none
_refine_ls_goodness_of_fit_ref 1.129
_refine_ls_hydrogen_treatment constr
_refine_ls_matrix_type full
_refine_ls_number_parameters 347
_refine_ls_number_reflns 5111
_refine_ls_number_restraints 24
_refine_ls_restrained_S_all 1.128
_refine_ls_R_factor_all 0.1373
_refine_ls_R_factor_gt 0.0994
_refine_ls_shift/su_max 0.001
_refine_ls_shift/su_mean 0.000
_refine_ls_structure_factor_coef Fsqd
_refine_ls_weighting_details 'w=1/[\s^2^(Fo^2^)+(0.0765P)^2^+6.7953P] where P=(Fo^2^+2Fc^2^)/3'
_refine_ls_weighting_scheme calc
_refine_ls_wR_factor_gt 0.2288
_refine_ls_wR_factor_ref 0.2655
_reflns_Friedel_coverage 0.000
_reflns_number_gt 3910
_reflns_number_total 5111
_reflns_threshold_expression 'I > 2\s(I)'
_cod_data_source_file d2sc05518j3.cif
_cod_data_source_block wa2943
_cod_depositor_comments 'Adding full bibliography for 1568181--1568189.cif.'
_cod_original_sg_symbol_H-M 'P 21/n'
_cod_database_code 1568182
_shelx_shelxl_version_number 2018/3
_shelx_space_group_comment
; 
The symmetry employed for this shelxl refinement is uniquely defined 
by the following loop, which should always be used as a source of 
symmetry information in preference to the above space-group names. 
They are only intended as comments. 
;
_shelx_estimated_absorpt_t_min 0.981
_shelx_estimated_absorpt_t_max 0.984

loop_
_space_group_symop_operation_xyz
'x, y, z'
'-x+1/2, y+1/2, -z+1/2'
'-x, -y, -z'
'x-1/2, -y-1/2, z-1/2'

loop_
_atom_site_label
_atom_site_type_symbol
_atom_site_fract_x
_atom_site_fract_y
_atom_site_fract_z
_atom_site_U_iso_or_equiv
_atom_site_adp_type
_atom_site_occupancy
_atom_site_site_symmetry_order
_atom_site_calc_flag
_atom_site_refinement_flags_posn
_atom_site_refinement_flags_adp
_atom_site_refinement_flags_occupancy
_atom_site_disorder_assembly
_atom_site_disorder_group
Na1 Na 0.2660(3) 0.32302(14) 0.34096(12) 0.0538(6) Uani 1 1 d . . . . .
B1 B 0.6104(8) 0.4179(4) 0.3198(4) 0.0515(17) Uani 1 1 d . . . . .
B2 B 0.4302(9) 0.4396(4) 0.1818(4) 0.0536(18) Uani 1 1 d . . . . .
B3 B 0.6041(8) 0.3166(4) 0.3446(4) 0.0469(15) Uani 1 1 d . . . . .
O1 O 0.4843(5) 0.2683(2) 0.3359(2) 0.0536(11) Uani 1 1 d . . . . .
O2 O 0.7111(5) 0.2701(2) 0.3725(2) 0.0539(11) Uani 1 1 d . . . . .
C1 C 0.4551(7) 0.4505(3) 0.3228(3) 0.0488(15) Uani 1 1 d . . . . .
C2 C 0.3654(7) 0.4557(3) 0.2597(3) 0.0455(14) Uani 1 1 d . . . . .
C3 C 0.2245(8) 0.4765(4) 0.2687(3) 0.0561(16) Uani 1 1 d . . . . .
H3 H 0.166650 0.478399 0.226428 0.067 Uiso 1 1 calc R U . . .
C4 C 0.1669(8) 0.4942(4) 0.3355(4) 0.0620(18) Uani 1 1 d . . . . .
H4 H 0.071477 0.508304 0.339891 0.074 Uiso 1 1 calc R U . . .
C5 C 0.2545(9) 0.4909(4) 0.3978(3) 0.0634(19) Uani 1 1 d . . . . .
H5 H 0.218022 0.503191 0.444953 0.076 Uiso 1 1 calc R U . . .
C6 C 0.3929(8) 0.4697(4) 0.3904(4) 0.0589(18) Uani 1 1 d . . . . .
H6 H 0.448911 0.467999 0.433316 0.071 Uiso 1 1 calc R U . . .
C7 C 0.7184(9) 0.4654(5) 0.3768(4) 0.075(2) Uani 1 1 d . . . . .
H7A H 0.811772 0.442196 0.371961 0.113 Uiso 1 1 calc R U . . .
H7B H 0.721208 0.523281 0.364623 0.113 Uiso 1 1 calc R U . . .
H7C H 0.685803 0.458531 0.427334 0.113 Uiso 1 1 calc R U . . .
C11 C 0.6726(7) 0.4161(3) 0.2371(4) 0.0525(16) Uani 1 1 d . . . . .
C12 C 0.5843(7) 0.4228(4) 0.1744(4) 0.0534(16) Uani 1 1 d . . . . .
C13 C 0.6449(10) 0.4176(4) 0.1035(4) 0.071(2) Uani 1 1 d . . . . .
H13 H 0.587604 0.421481 0.061199 0.085 Uiso 1 1 calc R U . . .
C14 C 0.7849(11) 0.4071(5) 0.0957(5) 0.083(3) Uani 1 1 d . . . . .
H14 H 0.823688 0.405306 0.047826 0.100 Uiso 1 1 calc R U . . .
C15 C 0.8713(9) 0.3992(4) 0.1556(6) 0.081(3) Uani 1 1 d . . . . .
H15 H 0.968339 0.391277 0.149026 0.097 Uiso 1 1 calc R U . . .
C16 C 0.8148(8) 0.4028(4) 0.2255(5) 0.073(2) Uani 1 1 d . . . . .
H16 H 0.874229 0.396036 0.266712 0.088 Uiso 1 1 calc R U . . .
C17 C 0.3288(10) 0.4439(5) 0.1113(4) 0.081(2) Uani 1 1 d . . . . .
H17A H 0.330540 0.498967 0.090886 0.121 Uiso 1 1 calc R U . . .
H17B H 0.233733 0.430304 0.126173 0.121 Uiso 1 1 calc R U . . .
H17C H 0.360548 0.405238 0.074100 0.121 Uiso 1 1 calc R U . . .
C21 C 0.5225(7) 0.1833(3) 0.3466(3) 0.0489(15) Uani 1 1 d . . . . .
C22 C 0.6524(8) 0.1924(4) 0.3969(3) 0.0543(16) Uani 1 1 d . . . . .
C23 C 0.4029(8) 0.1383(4) 0.3800(4) 0.0619(18) Uani 1 1 d . . . . .
H23A H 0.428806 0.081296 0.387143 0.093 Uiso 1 1 calc R U . . .
H23B H 0.379423 0.162628 0.427453 0.093 Uiso 1 1 calc R U . . .
H23C H 0.322329 0.141484 0.347231 0.093 Uiso 1 1 calc R U . . .
C24 C 0.5608(9) 0.1488(4) 0.2718(4) 0.0651(19) Uani 1 1 d . . . . .
H24A H 0.587041 0.091624 0.277030 0.098 Uiso 1 1 calc R U . . .
H24B H 0.480770 0.153181 0.238703 0.098 Uiso 1 1 calc R U . . .
H24C H 0.639133 0.179413 0.251401 0.098 Uiso 1 1 calc R U . . .
C25 C 0.7631(9) 0.1269(4) 0.3908(4) 0.072(2) Uani 1 1 d . . . . .
H25A H 0.724493 0.074894 0.407018 0.108 Uiso 1 1 calc R U . . .
H25B H 0.793465 0.122396 0.339662 0.108 Uiso 1 1 calc R U . . .
H25C H 0.842599 0.141336 0.421777 0.108 Uiso 1 1 calc R U . . .
C26 C 0.6142(10) 0.2054(5) 0.4778(4) 0.073(2) Uani 1 1 d . . . . .
H26A H 0.574047 0.155322 0.497736 0.109 Uiso 1 1 calc R U . . .
H26B H 0.697968 0.219544 0.505631 0.109 Uiso 1 1 calc R U . . .
H26C H 0.546279 0.249465 0.481775 0.109 Uiso 1 1 calc R U . . .
O31 O 0.1585(5) 0.3016(3) 0.4517(2) 0.0641(13) Uani 1 1 d . . . . .
C32 C 0.2256(9) 0.3080(5) 0.5217(4) 0.073(2) Uani 1 1 d . . . . .
H32A H 0.286706 0.356358 0.522956 0.088 Uiso 1 1 calc R U . . .
H32B H 0.282955 0.259233 0.531204 0.088 Uiso 1 1 calc R U . . .
C33 C 0.1161(11) 0.3152(6) 0.5769(5) 0.095(3) Uani 1 1 d . . . . .
H33A H 0.121270 0.269779 0.612383 0.114 Uiso 1 1 calc R U . . .
H33B H 0.124907 0.367017 0.604060 0.114 Uiso 1 1 calc R U . . .
C34 C -0.0146(12) 0.3126(10) 0.5364(6) 0.150(6) Uani 1 1 d . . . . .
H34A H -0.056861 0.258032 0.540495 0.180 Uiso 0.58(3) 1 calc R U P A 1
H34B H -0.080540 0.352812 0.556823 0.180 Uiso 0.58(3) 1 calc R U P A 1
H34C H -0.054516 0.367739 0.531447 0.180 Uiso 0.42(3) 1 calc R U P A 2
H34D H -0.082845 0.277365 0.561578 0.180 Uiso 0.42(3) 1 calc R U P A 2
C35 C 0.0133(15) 0.3306(14) 0.4625(8) 0.068(5) Uani 0.58(3) 1 d . U P A 1
H35A H 0.006023 0.389648 0.453149 0.082 Uiso 0.58(3) 1 calc R U P A 1
H35B H -0.051808 0.301586 0.429584 0.082 Uiso 0.58(3) 1 calc R U P A 1
C35' C 0.022(2) 0.279(2) 0.4633(12) 0.074(8) Uani 0.42(3) 1 d . U P A 2
H35C H 0.013124 0.218963 0.463138 0.089 Uiso 0.42(3) 1 calc R U P A 2
H35D H -0.039062 0.301518 0.424690 0.089 Uiso 0.42(3) 1 calc R U P A 2
O41 O 0.1420(6) 0.2495(3) 0.2579(2) 0.0733(15) Uani 1 1 d . . . . .
C42 C 0.0246(9) 0.1998(6) 0.2754(4) 0.083(3) Uani 1 1 d . . . . .
H42A H -0.042938 0.230893 0.305161 0.099 Uiso 1 1 calc R U . . .
H42B H 0.054677 0.151776 0.303914 0.099 Uiso 1 1 calc R U . . .
C43 C -0.0398(10) 0.1741(5) 0.2058(5) 0.083(3) Uani 1 1 d . . . . .
H43A H -0.109708 0.213243 0.187539 0.099 Uiso 0.33(5) 1 calc R U P B 1
H43B H -0.080486 0.118933 0.208531 0.099 Uiso 0.33(5) 1 calc R U P B 1
H43C H -0.054783 0.114598 0.206161 0.099 Uiso 0.67(5) 1 calc R U P B 2
H43D H -0.131094 0.200962 0.199721 0.099 Uiso 0.67(5) 1 calc R U P B 2
C44 C 0.112(5) 0.1768(19) 0.1572(18) 0.060(9) Uani 0.33(5) 1 d . U P B 1
H44A H 0.159507 0.123678 0.160027 0.072 Uiso 0.33(5) 1 calc R U P B 1
H44B H 0.092623 0.189198 0.105039 0.072 Uiso 0.33(5) 1 calc R U P B 1
C44' C 0.047(3) 0.1950(11) 0.1489(7) 0.070(5) Uani 0.67(5) 1 d . U P B 2
H44C H 0.002415 0.236518 0.117439 0.084 Uiso 0.67(5) 1 calc R U P B 2
H44D H 0.068338 0.146843 0.118474 0.084 Uiso 0.67(5) 1 calc R U P B 2
C45 C 0.1842(11) 0.2299(8) 0.1844(5) 0.100(3) Uani 1 1 d . . . . .
H45A H 0.178746 0.279334 0.153579 0.120 Uiso 0.33(5) 1 calc R U P B 1
H45B H 0.282213 0.211577 0.184909 0.120 Uiso 0.33(5) 1 calc R U P B 1
H45C H 0.259281 0.188810 0.184333 0.120 Uiso 0.67(5) 1 calc R U P B 2
H45D H 0.216630 0.278859 0.157883 0.120 Uiso 0.67(5) 1 calc R U P B 2

loop_
_atom_site_aniso_label
_atom_site_aniso_U_11
_atom_site_aniso_U_22
_atom_site_aniso_U_33
_atom_site_aniso_U_23
_atom_site_aniso_U_13
_atom_site_aniso_U_12
Na1 0.0685(16) 0.0518(13) 0.0411(12) 0.0002(10) 0.0019(13) -0.0011(12)
B1 0.065(5) 0.041(3) 0.049(4) 0.003(3) -0.001(4) -0.002(3)
B2 0.079(5) 0.040(3) 0.042(4) -0.002(3) 0.000(4) -0.002(4)
B3 0.057(4) 0.043(3) 0.041(3) 0.000(3) 0.002(3) -0.004(3)
O1 0.072(3) 0.040(2) 0.049(2) 0.0028(19) -0.004(2) -0.001(2)
O2 0.064(3) 0.042(2) 0.055(2) 0.0078(18) -0.006(2) -0.001(2)
C1 0.062(4) 0.036(3) 0.048(3) -0.001(2) -0.001(3) -0.002(3)
C2 0.061(4) 0.036(3) 0.040(3) -0.001(2) -0.001(3) 0.002(3)
C3 0.075(5) 0.049(3) 0.044(3) 0.003(3) 0.000(3) 0.003(3)
C4 0.068(4) 0.058(4) 0.060(4) 0.007(3) 0.014(4) 0.011(3)
C5 0.093(6) 0.054(4) 0.044(4) -0.006(3) 0.018(4) 0.006(4)
C6 0.086(5) 0.048(3) 0.042(3) -0.007(3) -0.003(3) 0.001(4)
C7 0.082(5) 0.060(4) 0.083(5) 0.002(4) -0.023(5) -0.017(4)
C11 0.061(4) 0.030(3) 0.067(4) -0.003(3) 0.001(3) 0.000(3)
C12 0.072(4) 0.037(3) 0.051(4) -0.006(3) 0.008(3) -0.001(3)
C13 0.097(6) 0.055(4) 0.059(4) -0.006(3) 0.015(4) -0.008(4)
C14 0.108(7) 0.054(4) 0.088(6) -0.012(4) 0.032(6) -0.007(5)
C15 0.073(5) 0.056(4) 0.114(7) -0.008(5) 0.040(6) 0.000(4)
C16 0.068(5) 0.046(4) 0.104(6) 0.008(4) 0.002(5) 0.005(3)
C17 0.104(7) 0.090(6) 0.048(4) -0.006(4) 0.001(4) 0.015(5)
C21 0.064(4) 0.037(3) 0.046(3) -0.002(2) 0.000(3) -0.002(3)
C22 0.072(4) 0.040(3) 0.051(4) 0.011(3) -0.002(3) -0.002(3)
C23 0.075(5) 0.049(4) 0.063(4) 0.005(3) 0.011(4) -0.014(3)
C24 0.086(5) 0.061(4) 0.048(4) -0.010(3) 0.013(4) -0.001(4)
C25 0.082(5) 0.048(4) 0.086(5) 0.018(4) 0.002(5) 0.007(4)
C26 0.099(6) 0.078(5) 0.041(3) 0.010(3) 0.003(4) -0.004(4)
O31 0.074(3) 0.080(3) 0.038(2) -0.004(2) 0.003(2) -0.004(3)
C32 0.076(5) 0.091(5) 0.052(4) 0.004(4) -0.002(4) -0.001(4)
C33 0.116(8) 0.116(8) 0.053(5) -0.025(5) 0.012(5) -0.024(6)
C34 0.091(8) 0.280(18) 0.080(7) -0.062(9) 0.032(6) 0.005(10)
C35 0.062(7) 0.073(9) 0.070(7) 0.010(6) -0.003(6) 0.007(6)
C35' 0.065(10) 0.084(12) 0.073(10) -0.013(8) -0.005(7) -0.011(8)
O41 0.086(4) 0.089(4) 0.044(3) -0.009(2) 0.003(3) -0.020(3)
C42 0.081(6) 0.102(6) 0.065(5) -0.016(4) 0.010(4) -0.035(5)
C43 0.102(7) 0.070(5) 0.076(5) -0.010(4) -0.026(5) -0.004(5)
C44 0.067(13) 0.058(11) 0.056(11) -0.011(8) 0.007(9) 0.003(8)
C44' 0.084(9) 0.076(7) 0.050(6) -0.017(5) -0.014(6) 0.005(7)
C45 0.102(7) 0.149(9) 0.050(4) -0.015(5) 0.009(5) 0.009(7)

loop_
_atom_type_symbol
_atom_type_description
_atom_type_scat_dispersion_real
_atom_type_scat_dispersion_imag
_atom_type_scat_source
C C 0.0033 0.0016 'International Tables Vol C Tables 4.2.6.8 and 6.1.1.4'
H H 0.0000 0.0000 'International Tables Vol C Tables 4.2.6.8 and 6.1.1.4'
B B 0.0013 0.0007 'International Tables Vol C Tables 4.2.6.8 and 6.1.1.4'
Na Na 0.0362 0.0249 'International Tables Vol C Tables 4.2.6.8 and 6.1.1.4'
O O 0.0106 0.0060 'International Tables Vol C Tables 4.2.6.8 and 6.1.1.4'

loop_
_geom_angle_atom_site_label_1
_geom_angle_atom_site_label_2
_geom_angle_atom_site_label_3
_geom_angle
_geom_angle_site_symmetry_1
_geom_angle_site_symmetry_3
_geom_angle_publ_flag
O41 Na1 O1 104.1(2) . . ?
O41 Na1 O31 105.5(2) . . ?
O1 Na1 O31 112.89(19) . . ?
O41 Na1 C1 131.4(2) . . ?
O1 Na1 C1 72.21(18) . . ?
O31 Na1 C1 120.8(2) . . ?
O41 Na1 C2 103.95(19) . . ?
O1 Na1 C2 88.45(18) . . ?
O31 Na1 C2 137.5(2) . . ?
C1 Na1 C2 29.79(17) . . ?
O41 Na1 C6 152.2(2) . . ?
O1 Na1 C6 87.4(2) . . ?
O31 Na1 C6 92.6(2) . . ?
C1 Na1 C6 28.79(19) . . ?
C2 Na1 C6 50.36(18) . . ?
O41 Na1 C3 95.1(2) . . ?
O1 Na1 C3 117.1(2) . . ?
O31 Na1 C3 118.3(2) . . ?
C1 Na1 C3 51.4(2) . . ?
C2 Na1 C3 28.63(19) . . ?
C6 Na1 C3 57.3(2) . . ?
O41 Na1 C5 135.3(2) . . ?
O1 Na1 C5 114.7(2) . . ?
O31 Na1 C5 79.52(19) . . ?
C1 Na1 C5 50.5(2) . . ?
C2 Na1 C5 57.98(18) . . ?
C6 Na1 C5 27.5(2) . . ?
C3 Na1 C5 48.21(18) . . ?
O41 Na1 C4 108.3(2) . . ?
O1 Na1 C4 131.8(2) . . ?
O31 Na1 C4 91.7(2) . . ?
C1 Na1 C4 59.6(2) . . ?
C2 Na1 C4 49.80(18) . . ?
C6 Na1 C4 49.1(2) . . ?
C3 Na1 C4 26.99(18) . . ?
C5 Na1 C4 27.6(2) . . ?
C1 B1 C11 112.7(6) . . ?
C1 B1 C7 114.0(6) . . ?
C11 B1 C7 111.0(6) . . ?
C1 B1 B3 106.5(5) . . ?
C11 B1 B3 103.8(5) . . ?
C7 B1 B3 108.2(6) . . ?
C12 B2 C2 120.0(6) . . ?
C12 B2 C17 121.9(6) . . ?
C2 B2 C17 118.1(7) . . ?
O2 B3 O1 109.7(5) . . ?
O2 B3 B1 127.3(6) . . ?
O1 B3 B1 123.0(6) . . ?
B3 O1 C21 108.7(5) . . ?
B3 O1 Na1 121.6(4) . . ?
C21 O1 Na1 127.1(4) . . ?
B3 O2 C22 108.0(5) . . ?
C6 C1 C2 115.6(6) . . ?
C6 C1 B1 120.5(6) . . ?
C2 C1 B1 123.7(6) . . ?
C6 C1 Na1 77.8(4) . . ?
C2 C1 Na1 75.5(3) . . ?
B1 C1 Na1 111.2(4) . . ?
C3 C2 C1 119.9(6) . . ?
C3 C2 B2 121.9(6) . . ?
C1 C2 B2 118.2(6) . . ?
C3 C2 Na1 78.5(4) . . ?
C1 C2 Na1 74.7(3) . . ?
B2 C2 Na1 118.7(4) . . ?
C4 C3 C2 123.0(6) . . ?
C4 C3 Na1 80.6(4) . . ?
C2 C3 Na1 72.9(3) . . ?
C4 C3 H3 118.5 . . ?
C2 C3 H3 118.5 . . ?
Na1 C3 H3 118.7 . . ?
C3 C4 C5 117.7(7) . . ?
C3 C4 Na1 72.5(4) . . ?
C5 C4 Na1 75.3(4) . . ?
C3 C4 H4 121.2 . . ?
C5 C4 H4 121.2 . . ?
Na1 C4 H4 122.5 . . ?
C6 C5 C4 120.3(6) . . ?
C6 C5 Na1 72.1(4) . . ?
C4 C5 Na1 77.2(4) . . ?
C6 C5 H5 119.8 . . ?
C4 C5 H5 119.8 . . ?
Na1 C5 H5 122.1 . . ?
C5 C6 C1 123.5(6) . . ?
C5 C6 Na1 80.4(4) . . ?
C1 C6 Na1 73.4(4) . . ?
C5 C6 H6 118.2 . . ?
C1 C6 H6 118.2 . . ?
Na1 C6 H6 118.5 . . ?
B1 C7 H7A 109.5 . . ?
B1 C7 H7B 109.5 . . ?
H7A C7 H7B 109.5 . . ?
B1 C7 H7C 109.5 . . ?
H7A C7 H7C 109.5 . . ?
H7B C7 H7C 109.5 . . ?
C16 C11 C12 118.1(7) . . ?
C16 C11 B1 120.2(7) . . ?
C12 C11 B1 121.5(6) . . ?
C13 C12 C11 118.6(7) . . ?
C13 C12 B2 119.7(7) . . ?
C11 C12 B2 121.6(6) . . ?
C14 C13 C12 120.5(9) . . ?
C14 C13 H13 119.7 . . ?
C12 C13 H13 119.7 . . ?
C13 C14 C15 121.6(9) . . ?
C13 C14 H14 119.2 . . ?
C15 C14 H14 119.2 . . ?
C14 C15 C16 119.2(8) . . ?
C14 C15 H15 120.4 . . ?
C16 C15 H15 120.4 . . ?
C15 C16 C11 121.9(8) . . ?
C15 C16 H16 119.1 . . ?
C11 C16 H16 119.1 . . ?
B2 C17 H17A 109.5 . . ?
B2 C17 H17B 109.5 . . ?
H17A C17 H17B 109.5 . . ?
B2 C17 H17C 109.5 . . ?
H17A C17 H17C 109.5 . . ?
H17B C17 H17C 109.5 . . ?
O1 C21 C23 109.6(5) . . ?
O1 C21 C24 107.4(5) . . ?
C23 C21 C24 111.4(5) . . ?
O1 C21 C22 100.9(4) . . ?
C23 C21 C22 115.1(5) . . ?
C24 C21 C22 111.7(6) . . ?
O2 C22 C25 109.1(6) . . ?
O2 C22 C26 105.2(5) . . ?
C25 C22 C26 109.7(6) . . ?
O2 C22 C21 102.4(4) . . ?
C25 C22 C21 116.8(6) . . ?
C26 C22 C21 112.8(6) . . ?
C21 C23 H23A 109.5 . . ?
C21 C23 H23B 109.5 . . ?
H23A C23 H23B 109.5 . . ?
C21 C23 H23C 109.5 . . ?
H23A C23 H23C 109.5 . . ?
H23B C23 H23C 109.5 . . ?
C21 C24 H24A 109.5 . . ?
C21 C24 H24B 109.5 . . ?
H24A C24 H24B 109.5 . . ?
C21 C24 H24C 109.5 . . ?
H24A C24 H24C 109.5 . . ?
H24B C24 H24C 109.5 . . ?
C22 C25 H25A 109.5 . . ?
C22 C25 H25B 109.5 . . ?
H25A C25 H25B 109.5 . . ?
C22 C25 H25C 109.5 . . ?
H25A C25 H25C 109.5 . . ?
H25B C25 H25C 109.5 . . ?
C22 C26 H26A 109.5 . . ?
C22 C26 H26B 109.5 . . ?
H26A C26 H26B 109.5 . . ?
C22 C26 H26C 109.5 . . ?
H26A C26 H26C 109.5 . . ?
H26B C26 H26C 109.5 . . ?
C35' O31 C32 108.2(10) . . ?
C32 O31 C35 106.3(7) . . ?
C35' O31 Na1 127.2(9) . . ?
C32 O31 Na1 124.6(4) . . ?
C35 O31 Na1 119.3(6) . . ?
O31 C32 C33 107.1(7) . . ?
O31 C32 H32A 110.3 . . ?
C33 C32 H32A 110.3 . . ?
O31 C32 H32B 110.3 . . ?
C33 C32 H32B 110.3 . . ?
H32A C32 H32B 108.5 . . ?
C34 C33 C32 105.6(7) . . ?
C34 C33 H33A 110.6 . . ?
C32 C33 H33A 110.6 . . ?
C34 C33 H33B 110.6 . . ?
C32 C33 H33B 110.6 . . ?
H33A C33 H33B 108.7 . . ?
C35 C34 C33 108.4(10) . . ?
C33 C34 C35' 105.1(12) . . ?
C35 C34 H34A 110.0 . . ?
C33 C34 H34A 110.0 . . ?
C35 C34 H34B 110.0 . . ?
C33 C34 H34B 110.0 . . ?
H34A C34 H34B 108.4 . . ?
C33 C34 H34C 110.7 . . ?
C35' C34 H34C 110.7 . . ?
C33 C34 H34D 110.7 . . ?
C35' C34 H34D 110.7 . . ?
H34C C34 H34D 108.8 . . ?
C34 C35 O31 103.8(11) . . ?
C34 C35 H35A 111.0 . . ?
O31 C35 H35A 111.0 . . ?
C34 C35 H35B 111.0 . . ?
O31 C35 H35B 111.0 . . ?
H35A C35 H35B 109.0 . . ?
O31 C35' C34 105.1(15) . . ?
O31 C35' H35C 110.7 . . ?
C34 C35' H35C 110.7 . . ?
O31 C35' H35D 110.7 . . ?
C34 C35' H35D 110.7 . . ?
H35C C35' H35D 108.8 . . ?
C42 O41 C45 107.6(7) . . ?
C42 O41 Na1 124.7(4) . . ?
C45 O41 Na1 126.3(6) . . ?
O41 C42 C43 107.7(7) . . ?
O41 C42 H42A 110.2 . . ?
C43 C42 H42A 110.2 . . ?
O41 C42 H42B 110.2 . . ?
C43 C42 H42B 110.2 . . ?
H42A C42 H42B 108.5 . . ?
C44' C43 C42 108.7(9) . . ?
C42 C43 C44 94.6(14) . . ?
C42 C43 H43A 112.8 . . ?
C44 C43 H43A 112.8 . . ?
C42 C43 H43B 112.8 . . ?
C44 C43 H43B 112.8 . . ?
H43A C43 H43B 110.3 . . ?
C44' C43 H43C 109.9 . . ?
C42 C43 H43C 109.9 . . ?
C44' C43 H43D 109.9 . . ?
C42 C43 H43D 109.9 . . ?
H43C C43 H43D 108.3 . . ?
C45 C44 C43 107.2(19) . . ?
C45 C44 H44A 110.3 . . ?
C43 C44 H44A 110.3 . . ?
C45 C44 H44B 110.3 . . ?
C43 C44 H44B 110.3 . . ?
H44A C44 H44B 108.5 . . ?
C43 C44' C45 106.9(10) . . ?
C43 C44' H44C 110.3 . . ?
C45 C44' H44C 110.3 . . ?
C43 C44' H44D 110.3 . . ?
C45 C44' H44D 110.3 . . ?
H44C C44' H44D 108.6 . . ?
C44 C45 O41 112.1(15) . . ?
O41 C45 C44' 103.1(9) . . ?
C44 C45 H45A 109.2 . . ?
O41 C45 H45A 109.2 . . ?
C44 C45 H45B 109.2 . . ?
O41 C45 H45B 109.2 . . ?
H45A C45 H45B 107.9 . . ?
O41 C45 H45C 111.1 . . ?
C44' C45 H45C 111.1 . . ?
O41 C45 H45D 111.1 . . ?
C44' C45 H45D 111.1 . . ?
H45C C45 H45D 109.1 . . ?

loop_
_geom_bond_atom_site_label_1
_geom_bond_atom_site_label_2
_geom_bond_distance
_geom_bond_site_symmetry_2
_geom_bond_publ_flag
Na1 O41 2.276(5) . ?
Na1 O1 2.288(5) . ?
Na1 O31 2.296(5) . ?
Na1 C1 2.798(6) . ?
Na1 C2 2.808(6) . ?
Na1 C6 2.853(7) . ?
Na1 C3 2.880(6) . ?
Na1 C5 2.955(7) . ?
Na1 C4 2.979(7) . ?
B1 C1 1.589(10) . ?
B1 C11 1.623(10) . ?
B1 C7 1.663(10) . ?
B1 B3 1.731(9) . ?
B2 C12 1.514(11) . ?
B2 C2 1.574(9) . ?
B2 C17 1.615(11) . ?
B3 O2 1.380(8) . ?
B3 O1 1.409(8) . ?
O1 C21 1.460(7) . ?
O2 C22 1.468(7) . ?
C1 C6 1.406(9) . ?
C1 C2 1.441(8) . ?
C2 C3 1.408(9) . ?
C3 C4 1.371(9) . ?
C3 H3 0.9500 . ?
C4 C5 1.415(10) . ?
C4 H4 0.9500 . ?
C5 C6 1.383(11) . ?
C5 H5 0.9500 . ?
C6 H6 0.9500 . ?
C7 H7A 0.9800 . ?
C7 H7B 0.9800 . ?
C7 H7C 0.9800 . ?
C11 C16 1.402(10) . ?
C11 C12 1.429(9) . ?
C12 C13 1.420(10) . ?
C13 C14 1.365(12) . ?
C13 H13 0.9500 . ?
C14 C15 1.378(13) . ?
C14 H14 0.9500 . ?
C15 C16 1.388(12) . ?
C15 H15 0.9500 . ?
C16 H16 0.9500 . ?
C17 H17A 0.9800 . ?
C17 H17B 0.9800 . ?
C17 H17C 0.9800 . ?
C21 C23 1.498(9) . ?
C21 C24 1.524(8) . ?
C21 C22 1.556(9) . ?
C22 C25 1.519(9) . ?
C22 C26 1.536(9) . ?
C23 H23A 0.9800 . ?
C23 H23B 0.9800 . ?
C23 H23C 0.9800 . ?
C24 H24A 0.9800 . ?
C24 H24B 0.9800 . ?
C24 H24C 0.9800 . ?
C25 H25A 0.9800 . ?
C25 H25B 0.9800 . ?
C25 H25C 0.9800 . ?
C26 H26A 0.9800 . ?
C26 H26B 0.9800 . ?
C26 H26C 0.9800 . ?
O31 C35' 1.38(2) . ?
O31 C32 1.434(8) . ?
O31 C35 1.489(16) . ?
C32 C33 1.463(11) . ?
C32 H32A 0.9900 . ?
C32 H32B 0.9900 . ?
C33 C34 1.458(14) . ?
C33 H33A 0.9900 . ?
C33 H33B 0.9900 . ?
C34 C35 1.405(16) . ?
C34 C35' 1.49(2) . ?
C34 H34A 0.9900 . ?
C34 H34B 0.9900 . ?
C34 H34C 0.9900 . ?
C34 H34D 0.9900 . ?
C35 H35A 0.9900 . ?
C35 H35B 0.9900 . ?
C35' H35C 0.9900 . ?
C35' H35D 0.9900 . ?
O41 C42 1.431(9) . ?
O41 C45 1.437(9) . ?
C42 C43 1.473(11) . ?
C42 H42A 0.9900 . ?
C42 H42B 0.9900 . ?
C43 C44' 1.376(18) . ?
C43 C44 1.71(3) . ?
C43 H43A 0.9900 . ?
C43 H43B 0.9900 . ?
C43 H43C 0.9900 . ?
C43 H43D 0.9900 . ?
C44 C45 1.22(3) . ?
C44 H44A 0.9900 . ?
C44 H44B 0.9900 . ?
C44' C45 1.58(2) . ?
C44' H44C 0.9900 . ?
C44' H44D 0.9900 . ?
C45 H45A 0.9900 . ?
C45 H45B 0.9900 . ?
C45 H45C 0.9900 . ?
C45 H45D 0.9900 . ?

loop_
_geom_torsion_atom_site_label_1
_geom_torsion_atom_site_label_2
_geom_torsion_atom_site_label_3
_geom_torsion_atom_site_label_4
_geom_torsion
_geom_torsion_site_symmetry_1
_geom_torsion_site_symmetry_2
_geom_torsion_site_symmetry_3
_geom_torsion_site_symmetry_4
_geom_torsion_publ_flag
C1 B1 B3 O2 -157.4(6) . . . . ?
C11 B1 B3 O2 83.5(8) . . . . ?
C7 B1 B3 O2 -34.5(9) . . . . ?
C1 B1 B3 O1 25.1(8) . . . . ?
C11 B1 B3 O1 -94.0(7) . . . . ?
C7 B1 B3 O1 148.0(6) . . . . ?
O2 B3 O1 C21 -10.3(7) . . . . ?
B1 B3 O1 C21 167.6(6) . . . . ?
O2 B3 O1 Na1 152.6(4) . . . . ?
B1 B3 O1 Na1 -29.5(8) . . . . ?
O1 B3 O2 C22 -11.6(7) . . . . ?
B1 B3 O2 C22 170.6(6) . . . . ?
C11 B1 C1 C6 -168.8(6) . . . . ?
C7 B1 C1 C6 -41.2(8) . . . . ?
B3 B1 C1 C6 78.0(7) . . . . ?
C11 B1 C1 C2 16.9(8) . . . . ?
C7 B1 C1 C2 144.5(6) . . . . ?
B3 B1 C1 C2 -96.3(7) . . . . ?
C11 B1 C1 Na1 103.2(5) . . . . ?
C7 B1 C1 Na1 -129.1(5) . . . . ?
B3 B1 C1 Na1 -9.9(6) . . . . ?
C6 C1 C2 C3 -1.8(8) . . . . ?
B1 C1 C2 C3 172.8(5) . . . . ?
Na1 C1 C2 C3 66.7(5) . . . . ?
C6 C1 C2 B2 176.8(6) . . . . ?
B1 C1 C2 B2 -8.6(8) . . . . ?
Na1 C1 C2 B2 -114.7(5) . . . . ?
C6 C1 C2 Na1 -68.5(5) . . . . ?
B1 C1 C2 Na1 106.1(5) . . . . ?
C12 B2 C2 C3 176.0(6) . . . . ?
C17 B2 C2 C3 -2.4(9) . . . . ?
C12 B2 C2 C1 -2.6(8) . . . . ?
C17 B2 C2 C1 179.0(6) . . . . ?
C12 B2 C2 Na1 -89.9(6) . . . . ?
C17 B2 C2 Na1 91.7(6) . . . . ?
C1 C2 C3 C4 1.4(9) . . . . ?
B2 C2 C3 C4 -177.1(6) . . . . ?
Na1 C2 C3 C4 66.1(6) . . . . ?
C1 C2 C3 Na1 -64.7(5) . . . . ?
B2 C2 C3 Na1 116.7(5) . . . . ?
C2 C3 C4 C5 -0.2(10) . . . . ?
Na1 C3 C4 C5 62.1(6) . . . . ?
C2 C3 C4 Na1 -62.4(5) . . . . ?
C3 C4 C5 C6 -0.5(10) . . . . ?
Na1 C4 C5 C6 60.2(6) . . . . ?
C3 C4 C5 Na1 -60.6(6) . . . . ?
C4 C5 C6 C1 0.0(10) . . . . ?
Na1 C5 C6 C1 62.7(6) . . . . ?
C4 C5 C6 Na1 -62.7(6) . . . . ?
C2 C1 C6 C5 1.1(9) . . . . ?
B1 C1 C6 C5 -173.6(6) . . . . ?
Na1 C1 C6 C5 -66.0(6) . . . . ?
C2 C1 C6 Na1 67.2(5) . . . . ?
B1 C1 C6 Na1 -107.6(5) . . . . ?
C1 B1 C11 C16 168.8(6) . . . . ?
C7 B1 C11 C16 39.6(8) . . . . ?
B3 B1 C11 C16 -76.4(7) . . . . ?
C1 B1 C11 C12 -15.2(8) . . . . ?
C7 B1 C11 C12 -144.5(6) . . . . ?
B3 B1 C11 C12 99.6(7) . . . . ?
C16 C11 C12 C13 -1.6(9) . . . . ?
B1 C11 C12 C13 -177.6(6) . . . . ?
C16 C11 C12 B2 -178.2(6) . . . . ?
B1 C11 C12 B2 5.7(9) . . . . ?
C2 B2 C12 C13 -172.7(6) . . . . ?
C17 B2 C12 C13 5.6(10) . . . . ?
C2 B2 C12 C11 3.9(9) . . . . ?
C17 B2 C12 C11 -177.8(6) . . . . ?
C11 C12 C13 C14 -0.5(10) . . . . ?
B2 C12 C13 C14 176.3(7) . . . . ?
C12 C13 C14 C15 1.7(12) . . . . ?
C13 C14 C15 C16 -0.7(12) . . . . ?
C14 C15 C16 C11 -1.4(11) . . . . ?
C12 C11 C16 C15 2.5(10) . . . . ?
B1 C11 C16 C15 178.6(6) . . . . ?
B3 O1 C21 C23 147.7(5) . . . . ?
Na1 O1 C21 C23 -13.9(7) . . . . ?
B3 O1 C21 C24 -91.2(6) . . . . ?
Na1 O1 C21 C24 107.2(5) . . . . ?
B3 O1 C21 C22 25.8(6) . . . . ?
Na1 O1 C21 C22 -135.8(4) . . . . ?
B3 O2 C22 C25 151.3(6) . . . . ?
B3 O2 C22 C26 -91.1(6) . . . . ?
B3 O2 C22 C21 27.0(6) . . . . ?
O1 C21 C22 O2 -31.3(6) . . . . ?
C23 C21 C22 O2 -149.2(5) . . . . ?
C24 C21 C22 O2 82.5(6) . . . . ?
O1 C21 C22 C25 -150.3(5) . . . . ?
C23 C21 C22 C25 91.8(7) . . . . ?
C24 C21 C22 C25 -36.5(7) . . . . ?
O1 C21 C22 C26 81.2(6) . . . . ?
C23 C21 C22 C26 -36.7(8) . . . . ?
C24 C21 C22 C26 -165.0(5) . . . . ?
C35' O31 C32 C33 -18.8(18) . . . . ?
C35 O31 C32 C33 17.3(12) . . . . ?
Na1 O31 C32 C33 162.7(6) . . . . ?
O31 C32 C33 C34 0.1(12) . . . . ?
C32 C33 C34 C35 -18.7(17) . . . . ?
C32 C33 C34 C35' 17(2) . . . . ?
C33 C34 C35 O31 28.9(19) . . . . ?
C32 O31 C35 C34 -28.5(17) . . . . ?
Na1 O31 C35 C34 -176.1(10) . . . . ?
C32 O31 C35' C34 29(3) . . . . ?
Na1 O31 C35' C34 -152.2(11) . . . . ?
C33 C34 C35' O31 -29(3) . . . . ?
C45 O41 C42 C43 -22.3(10) . . . . ?
Na1 O41 C42 C43 170.6(5) . . . . ?
O41 C42 C43 C44' 9.8(15) . . . . ?
O41 C42 C43 C44 29.1(15) . . . . ?
C42 C43 C44 C45 -31(3) . . . . ?
C42 C43 C44' C45 5.4(18) . . . . ?
C43 C44 C45 O41 20(3) . . . . ?
C42 O41 C45 C44 -1(3) . . . . ?
Na1 O41 C45 C44 166(2) . . . . ?
C42 O41 C45 C44' 24.3(12) . . . . ?
Na1 O41 C45 C44' -168.8(9) . . . . ?
C43 C44' C45 O41 -18.4(18) . . . . ?
